data_2005875
loop_
_publ_author_name
'Poto\<c\<n\'ak, I.'
'Heinemann, F. W.'
'Rausch, M.'
'Steinborn, D.'

_publ_section_title
;
 Aquabis(salicylaldoximato)zinc
;
_journal_issue 1
_journal_name_full 'Acta Crystallographica Section C'
_journal_page_first 54
_journal_page_last 56
_journal_paper_doi 10.1107/S0108270196011353
_journal_volume 53
_journal_year 1997
_chemical_formula_analytical '[Zn(C~7~H~6~N~1~O~2~)~2~(H~2~O)]'
_chemical_formula_iupac '[Zn (C7 H6 N O2)2 (H2 O)]'
_chemical_formula_moiety '[Zn(C~7~H~6~N~1~O~2~)~2~H~2~O]'
_chemical_formula_structural '[Zn(C~7~H~6~N~1~O~2~)~2~H~2~O]'
_chemical_formula_sum 'C14 H14 N2 O5 Zn'
_chemical_formula_weight 355.64
_chemical_name_systematic Aquabis(salicyaldoximato)zinc
_space_group_IT_number 15
_symmetry_cell_setting monoclinic
_symmetry_space_group_name_Hall '-C 2yc'
_symmetry_space_group_name_H-M 'C 1 2/c 1'
_audit_creation_method SHELXL
_cell_angle_alpha 90.00
_cell_angle_beta 120.23(2)
_cell_angle_gamma 90.00
_cell_formula_units_Z 8
_cell_length_a 30.136(9)
_cell_length_b 6.902(2)
_cell_length_c 16.920(6)
_cell_measurement_reflns_used 92
_cell_measurement_temperature 293(2)
_cell_measurement_theta_max 14.1
_cell_measurement_theta_min 10.0
_cell_volume 3040.7(18)
_computing_cell_refinement 'Stadi-4 software'
_computing_data_collection 'Stadi-4 software'
_computing_data_reduction 'X-RED (Stoe & Cie, 1995)'
_computing_molecular_graphics 'ORTEP (Johnson, 1965)'
_computing_publication_material SHELXL93
_computing_structure_refinement SHELXL93
_computing_structure_solution SHELXS86
_diffrn_ambient_temperature 293(2)
_diffrn_measurement_device 'STOE STADI-4 diffractometer'
_diffrn_measurement_method \q/2\q
_diffrn_radiation_monochromator graphite
_diffrn_radiation_source 'fine-focus sealed tube'
_diffrn_radiation_type MoK\a
_diffrn_radiation_wavelength 0.71073
_diffrn_reflns_av_R_equivalents 0.0220
_diffrn_reflns_av_sigmaI/netI 0.0298
_diffrn_reflns_limit_h_max 35
_diffrn_reflns_limit_h_min -35
_diffrn_reflns_limit_k_max 1
_diffrn_reflns_limit_k_min -8
_diffrn_reflns_limit_l_max 20
_diffrn_reflns_limit_l_min -20
_diffrn_reflns_number 2959
_diffrn_reflns_theta_max 25.00
_diffrn_reflns_theta_min 1.56
_diffrn_standards_decay_% 4.4
_diffrn_standards_interval_time 60
_diffrn_standards_number 3
_exptl_absorpt_coefficient_mu 1.639
_exptl_absorpt_correction_T_max 0.732
_exptl_absorpt_correction_T_min 0.631
_exptl_absorpt_correction_type 'empirical (\y-scans, 10 reflections; North, Phillips & Mathews, 1968)'
_exptl_crystal_colour brownish-yellow
_exptl_crystal_density_diffrn 1.554
_exptl_crystal_density_meas 1.50(1)
_exptl_crystal_density_method 'flotation in chloroform--bromoform'
_exptl_crystal_description fragment
_exptl_crystal_F_000 1456
_exptl_crystal_size_max 0.49
_exptl_crystal_size_mid 0.30
_exptl_crystal_size_min 0.19
_refine_diff_density_max 0.966
_refine_diff_density_min -0.439
_refine_ls_extinction_method none
_refine_ls_goodness_of_fit_all 1.171
_refine_ls_goodness_of_fit_obs 1.204
_refine_ls_hydrogen_treatment refall
_refine_ls_matrix_type full
_refine_ls_number_parameters 255
_refine_ls_number_reflns 2649
_refine_ls_number_restraints 0
_refine_ls_restrained_S_all 1.412
_refine_ls_restrained_S_obs 1.204
_refine_ls_R_factor_all 0.0720
_refine_ls_R_factor_obs 0.0526
_refine_ls_shift/esd_max 0.040
_refine_ls_shift/esd_mean 0.002
_refine_ls_structure_factor_coef Fsqd
_refine_ls_weighting_details 'w = 1/[\s^2^(Fo^2^)+(0.0488P)^2^+24.4078P] where P=(Fo^2^+2Fc^2^)/3'
_refine_ls_weighting_scheme calc
_refine_ls_wR_factor_all 0.1746
_refine_ls_wR_factor_obs 0.1342
_reflns_number_observed 2178
_reflns_number_total 2672
_reflns_observed_criterion >2sigma(I)
_cod_data_source_file ka1207.cif
_cod_data_source_block s005b
_cod_depositor_comments
;
The following automatic conversions were performed:

'_refine_ls_weighting_scheme' value 'calc w =
1/[\s^2^(Fo^2^)+(0.0488P)^2^+24.4078P] where P=(Fo^2^+2Fc^2^)/3' was
changed to 'calc'. New tag '_refine_ls_weighting_details' was
created. The value of the new tag was set to 'w =
1/[\s^2^(Fo^2^)+(0.0488P)^2^+24.4078P] where P=(Fo^2^+2Fc^2^)/3'.

Automatic conversion script
Id: cif_fix_values 3143 2015-03-26 13:38:13Z robertas 
;
_cod_original_cell_volume 3040.7(17)
_cod_original_sg_symbol_H-M 'C 2/c'
_cod_database_code 2005875
_cod_database_fobs_code 2005875

loop_
_symmetry_equiv_pos_as_xyz
'x, y, z'
'-x, y, -z+1/2'
'x+1/2, y+1/2, z'
'-x+1/2, y+1/2, -z+1/2'
'-x, -y, -z'
'x, -y, z-1/2'
'-x+1/2, -y+1/2, -z'
'x+1/2, -y+1/2, z-1/2'

loop_
_atom_site_aniso_label
_atom_site_aniso_U_11
_atom_site_aniso_U_22
_atom_site_aniso_U_33
_atom_site_aniso_U_12
_atom_site_aniso_U_13
_atom_site_aniso_U_23
Zn 0.0373(4) 0.0257(3) 0.0311(3) -0.0026(3) 0.0166(3) -0.0011(3)
N1 0.049(3) 0.029(2) 0.034(2) -0.005(2) 0.023(2) -0.003(2)
O1 0.039(2) 0.031(2) 0.034(2) 0.003(2) 0.014(2) 0.000(2)
O2 0.062(3) 0.039(2) 0.048(3) -0.004(2) 0.027(2) -0.015(2)
O3 0.075(3) 0.038(3) 0.039(2) 0.024(2) 0.036(3) 0.010(2)
C1 0.038(3) 0.035(3) 0.041(3) 0.002(2) 0.021(3) 0.007(2)
C2 0.036(3) 0.042(3) 0.058(4) -0.002(3) 0.008(3) 0.010(3)
C3 0.044(5) 0.057(5) 0.108(8) -0.005(4) 0.005(5) -0.007(5)
C4 0.043(5) 0.075(6) 0.141(10) 0.006(5) 0.013(6) 0.017(6)
C5 0.045(4) 0.062(5) 0.131(8) 0.017(4) 0.026(5) 0.008(5)
C6 0.051(4) 0.042(4) 0.073(5) 0.006(3) 0.024(4) 0.002(4)
C7 0.043(4) 0.037(3) 0.037(3) -0.010(3) 0.011(3) -0.004(3)
N11 0.050(3) 0.027(2) 0.039(3) -0.005(2) 0.024(2) 0.000(2)
O11 0.039(2) 0.033(2) 0.045(2) -0.003(2) 0.023(2) -0.002(2)
O12 0.059(3) 0.033(2) 0.056(3) -0.002(2) 0.031(2) 0.010(2)
C11 0.040(3) 0.041(3) 0.036(3) -0.002(3) 0.019(3) -0.011(3)
C12 0.041(3) 0.052(4) 0.044(3) -0.009(3) 0.023(3) -0.011(3)
C13 0.043(4) 0.070(5) 0.094(6) -0.014(4) 0.034(4) -0.008(5)
C14 0.041(5) 0.085(7) 0.120(8) 0.010(5) 0.028(5) -0.003(6)
C15 0.059(5) 0.075(6) 0.095(7) 0.022(5) 0.026(5) 0.014(5)
C16 0.051(4) 0.049(4) 0.068(5) 0.010(3) 0.023(4) 0.004(4)
C17 0.044(4) 0.048(4) 0.045(3) -0.020(3) 0.024(3) -0.010(3)

loop_
_atom_site_label
_atom_site_occupancy
_atom_site_fract_x
_atom_site_fract_y
_atom_site_fract_z
_atom_site_U_iso_or_equiv
_atom_site_thermal_displace_type
_atom_site_calc_flag
_atom_site_type_symbol
Zn 1 0.24765(2) 0.01590(8) 0.65033(4) 0.0316(2) Uani d Zn
N1 1 0.1932(2) -0.1340(6) 0.5400(3) 0.0370(11) Uani d N
O1 1 0.19993(14) 0.2500(5) 0.6018(2) 0.0365(9) Uani d O
O2 1 0.2083(2) -0.3120(6) 0.5203(3) 0.0495(11) Uani d O
O3 1 0.2508(2) 0.0174(7) 0.7679(3) 0.0473(12) Uani d O
C1 1 0.1495(2) 0.2475(8) 0.5473(4) 0.0376(13) Uani d C
C2 1 0.1226(2) 0.0895(10) 0.4909(5) 0.052(2) Uani d C
C3 1 0.0693(3) 0.1032(14) 0.4343(8) 0.085(3) Uani d C
C4 1 0.0432(4) 0.2637(15) 0.4322(8) 0.102(4) Uani d C
C5 1 0.0687(3) 0.4199(14) 0.4877(8) 0.087(3) Uani d C
C6 1 0.1206(3) 0.4127(11) 0.5437(6) 0.059(2) Uani d C
C7 1 0.1470(2) -0.0895(9) 0.4852(4) 0.0435(14) Uani d C
N11 1 0.3006(2) 0.1663(6) 0.6333(3) 0.0380(11) Uani d N
O11 1 0.29489(15) -0.2200(5) 0.6831(3) 0.0383(9) Uani d O
O12 1 0.2855(2) 0.3468(6) 0.5888(3) 0.0489(11) Uani d O
C11 1 0.3458(2) -0.2160(9) 0.7175(4) 0.0393(13) Uani d C
C12 1 0.3717(2) -0.0557(9) 0.7070(4) 0.0447(15) Uani d C
C13 1 0.4250(3) -0.0678(13) 0.7444(6) 0.069(2) Uani d C
C14 1 0.4524(3) -0.2257(15) 0.7919(7) 0.087(3) Uani d C
C15 1 0.4273(3) -0.3810(15) 0.8030(7) 0.082(3) Uani d C
C16 1 0.3746(3) -0.3769(11) 0.7666(5) 0.059(2) Uani d C
C17 1 0.3466(3) 0.1216(10) 0.6592(4) 0.0450(15) Uani d C
H2 1 0.2403(27) -0.3002(103) 0.5522(47) 0.050(21) Uiso d H
H3 1 0.0591(31) 0.0283(118) 0.3939(55) 0.066(26) Uiso d H
H4 1 0.0084(33) 0.2665(117) 0.3927(56) 0.082(26) Uiso d H
H5 1 0.0487(33) 0.5420(130) 0.4947(59) 0.094(28) Uiso d H
H6 1 0.1393(26) 0.5077(100) 0.5820(47) 0.054(20) Uiso d H
H7 1 0.1258(28) -0.1822(113) 0.4377(50) 0.072(23) Uiso d H
H12 1 0.2545(23) 0.3550(92) 0.5723(41) 0.035(18) Uiso d H
H13 1 0.4432(26) 0.0336(99) 0.7365(45) 0.054(19) Uiso d H
H14 1 0.4884(39) -0.2166(142) 0.8140(66) 0.111(33) Uiso d H
H15 1 0.4445(32) -0.4886(121) 0.8368(56) 0.077(25) Uiso d H
H16 1 0.3549(21) -0.4974(84) 0.7754(38) 0.036(15) Uiso d H
H17 1 0.3662(23) 0.1982(90) 0.6510(39) 0.040(17) Uiso d H
H32 1 0.2681(42) -0.0728(173) 0.8105(76) 0.135(44) Uiso d H
H31 1 0.2364(27) 0.0510(106) 0.7816(48) 0.041(24) Uiso d H

loop_
_atom_type_symbol
_atom_type_description
_atom_type_scat_dispersion_real
_atom_type_scat_dispersion_imag
_atom_type_scat_source
C C 0.0033 0.0016 'International Tables Vol C Tables 4.2.6.8 and 6.1.1.4'
H H 0.0000 0.0000 'International Tables Vol C Tables 4.2.6.8 and 6.1.1.4'
N N 0.0061 0.0033 'International Tables Vol C Tables 4.2.6.8 and 6.1.1.4'
O O 0.0106 0.0060 'International Tables Vol C Tables 4.2.6.8 and 6.1.1.4'
Zn Zn 0.2839 1.4301 'International Tables Vol C Tables 4.2.6.8 and 6.1.1.4'

loop_
_geom_angle_atom_site_label_1
_geom_angle_atom_site_label_2
_geom_angle_atom_site_label_3
_geom_angle
_geom_angle_publ_flag
O3 Zn N1 122.8(2) yes
O3 Zn O1 94.0(2) yes
N1 Zn O1 87.4(2) yes
O3 Zn N11 120.2(2) yes
N1 Zn N11 117.0(2) yes
O1 Zn N11 89.0(2) yes
O3 Zn O11 93.3(2) yes
N1 Zn O11 88.5(2) yes
O1 Zn O11 172.70(15) yes
N11 Zn O11 87.5(2) yes
C7 N1 O2 114.1(5) ?
C7 N1 Zn 129.0(4) ?
O2 N1 Zn 116.9(4) ?
C1 O1 Zn 126.9(3) ?
O1 C1 C2 123.3(5) ?
O1 C1 C6 119.0(6) ?
C2 C1 C6 117.7(6) ?
C3 C2 C1 118.8(7) ?
C3 C2 C7 116.9(7) ?
C1 C2 C7 124.2(5) ?
C4 C3 C2 121.8(9) ?
C3 C4 C5 120.4(9) ?
C6 C5 C4 119.7(8) ?
C5 C6 C1 121.6(8) ?
N1 C7 C2 124.1(6) ?
C17 N11 O12 113.9(5) ?
C17 N11 Zn 128.7(4) ?
O12 N11 Zn 117.4(4) ?
C11 O11 Zn 126.1(3) ?
O11 C11 C16 118.4(6) ?
O11 C11 C12 123.1(5) ?
C16 C11 C12 118.6(6) ?
C13 C12 C11 118.4(7) ?
C13 C12 C17 117.3(6) ?
C11 C12 C17 124.2(6) ?
C14 C13 C12 122.2(8) ?
C13 C14 C15 119.5(8) ?
C14 C15 C16 120.6(8) ?
C15 C16 C11 120.8(8) ?
N11 C17 C12 124.9(6) ?

loop_
_geom_bond_atom_site_label_1
_geom_bond_atom_site_label_2
_geom_bond_distance
_geom_bond_publ_flag
Zn O3 1.942(4) yes
Zn N1 2.040(5) yes
Zn O1 2.041(4) yes
Zn N11 2.042(5) yes
Zn O11 2.047(4) yes
N1 C7 1.264(8) ?
N1 O2 1.407(6) ?
O1 C1 1.323(7) ?
C1 C2 1.406(9) ?
C1 C6 1.416(9) ?
C2 C3 1.400(10) ?
C2 C7 1.465(9) ?
C3 C4 1.348(14) ?
C4 C5 1.380(14) ?
C5 C6 1.364(10) ?
N11 C17 1.262(8) ?
N11 O12 1.408(6) ?
O11 C11 1.338(7) ?
C11 C16 1.398(9) ?
C11 C12 1.415(8) ?
C12 C13 1.402(9) ?
C12 C17 1.452(9) ?
C13 C14 1.360(12) ?
C14 C15 1.378(14) ?
C15 C16 1.385(11) ?
